data_7026411
loop_
_publ_author_name
'Liu, Wei'
'Heinze, Katja'

_publ_section_title
;
 Rhenium(I) and platinum(II) complexes with diimine ligands bearing acidic
 phenol substituents: hydrogen-bonding, acid-base chemistry and optical
 properties.
;
_journal_issue 40
_journal_name_full 'Dalton transactions (Cambridge, England : 2003)'
_journal_page_first 9554
_journal_page_last 9564
_journal_paper_doi 10.1039/c0dt00393j
_journal_volume 39
_journal_year 2010
_chemical_formula_sum 'C30 H36 N2 O4 Pt'
_chemical_formula_weight 683.70
_chemical_name_systematic
;
?
;
_space_group_IT_number 15
_symmetry_cell_setting monoclinic
_symmetry_space_group_name_Hall '-C 2yc'
_symmetry_space_group_name_H-M 'C 1 2/c 1'
_atom_sites_solution_hydrogens geom
_atom_sites_solution_primary direct
_atom_sites_solution_secondary difmap
_audit_creation_method SHELXL-97
_cell_angle_alpha 90.00
_cell_angle_beta 107.1440(10)
_cell_angle_gamma 90.00
_cell_formula_units_Z 8
_cell_length_a 23.3474(5)
_cell_length_b 9.2838(2)
_cell_length_c 26.4446(5)
_cell_measurement_temperature 173(2)
_cell_volume 5477.2(2)
_computing_cell_refinement 'Bruker SMART'
_computing_data_collection 'Bruker SMART'
_computing_data_reduction 'Bruker SAINT'
_computing_molecular_graphics 'Bruker SHELXTL'
_computing_publication_material 'Bruker SHELXTL'
_computing_structure_refinement 'SHELXL-97 (Sheldrick, 1997)'
_computing_structure_solution 'SHELXS-97 (Sheldrick, 1990)'
_diffrn_ambient_temperature 173(2)
_diffrn_measured_fraction_theta_full 0.990
_diffrn_measured_fraction_theta_max 0.990
_diffrn_radiation_monochromator graphite
_diffrn_radiation_source 'fine-focus sealed tube'
_diffrn_radiation_type MoK\a
_diffrn_radiation_wavelength 0.71073
_diffrn_reflns_av_R_equivalents 0.0764
_diffrn_reflns_av_sigmaI/netI 0.0349
_diffrn_reflns_limit_h_max 30
_diffrn_reflns_limit_h_min -30
_diffrn_reflns_limit_k_max 12
_diffrn_reflns_limit_k_min -12
_diffrn_reflns_limit_l_max 34
_diffrn_reflns_limit_l_min -34
_diffrn_reflns_number 62851
_diffrn_reflns_theta_full 28.14
_diffrn_reflns_theta_max 28.14
_diffrn_reflns_theta_min 1.61
_exptl_absorpt_coefficient_mu 5.161
_exptl_absorpt_correction_T_max 0.6264
_exptl_absorpt_correction_T_min 0.4405
_exptl_absorpt_correction_type multi-scan
_exptl_crystal_colour green
_exptl_crystal_density_diffrn 1.658
_exptl_crystal_density_method 'not measured'
_exptl_crystal_description needle
_exptl_crystal_F_000 2720
_exptl_crystal_size_max 0.19
_exptl_crystal_size_mid 0.13
_exptl_crystal_size_min 0.10
_refine_diff_density_max 1.248
_refine_diff_density_min -0.585
_refine_diff_density_rms 0.101
_refine_ls_extinction_method none
_refine_ls_goodness_of_fit_ref 0.946
_refine_ls_hydrogen_treatment constr
_refine_ls_matrix_type full
_refine_ls_number_parameters 334
_refine_ls_number_reflns 6647
_refine_ls_number_restraints 0
_refine_ls_restrained_S_all 0.946
_refine_ls_R_factor_all 0.0288
_refine_ls_R_factor_gt 0.0206
_refine_ls_shift/su_max 0.001
_refine_ls_shift/su_mean 0.000
_refine_ls_structure_factor_coef Fsqd
_refine_ls_weighting_details 'calc w=1/[\s^2^(Fo^2^)+(0.0224P)^2^+0.0000P] where P=(Fo^2^+2Fc^2^)/3'
_refine_ls_weighting_scheme calc
_refine_ls_wR_factor_gt 0.0441
_refine_ls_wR_factor_ref 0.0458
_reflns_number_gt 5488
_reflns_number_total 6647
_reflns_threshold_expression >2sigma(I)
_cod_data_source_file c0dt00393j.txt
_cod_data_source_block 1105
_cod_original_sg_symbol_H-M C2/c
_cod_database_code 7026411

loop_
_symmetry_equiv_pos_as_xyz
'x, y, z'
'-x, y, -z+1/2'
'x+1/2, y+1/2, z'
'-x+1/2, y+1/2, -z+1/2'
'-x, -y, -z'
'x, -y, z-1/2'
'-x+1/2, -y+1/2, -z'
'x+1/2, -y+1/2, z-1/2'

loop_
_atom_site_label
_atom_site_type_symbol
_atom_site_fract_x
_atom_site_fract_y
_atom_site_fract_z
_atom_site_U_iso_or_equiv
_atom_site_adp_type
_atom_site_occupancy
_atom_site_symmetry_multiplicity
_atom_site_calc_flag
_atom_site_refinement_flags
Pt1 Pt 0.232075(4) 0.415088(10) 0.133367(4) 0.01664(3) Uani 1 1 d .
O2 O 0.19659(8) 0.26905(17) 0.07888(6) 0.0180(4) Uani 1 1 d .
N2 N 0.17738(10) 0.5799(2) 0.10545(8) 0.0204(4) Uani 1 1 d .
N1 N 0.26394(10) 0.5625(2) 0.18935(8) 0.0198(5) Uani 1 1 d .
C20 C 0.31284(12) 0.5796(3) 0.28549(10) 0.0231(5) Uani 1 1 d .
H20A H 0.2791 0.6292 0.2899 0.028 Uiso 1 1 calc R
O1 O 0.28762(7) 0.25545(19) 0.16332(6) 0.0192(4) Uani 1 1 d .
O3 O 0.01045(9) 0.5885(2) -0.09496(8) 0.0344(5) Uani 1 1 d .
C4 C 0.24722(12) -0.0952(3) 0.06435(10) 0.0210(5) Uani 1 1 d .
H4A H 0.2380 -0.1765 0.0416 0.025 Uiso 1 1 calc R
C23 C 0.18532(13) 0.6935(3) 0.13624(11) 0.0248(6) Uani 1 1 d .
H23A H 0.1607 0.7767 0.1274 0.030 Uiso 1 1 calc R
O4 O 0.45421(10) 0.4421(2) 0.36827(8) 0.0382(5) Uani 1 1 d .
C11 C 0.15964(12) 0.0388(3) -0.00072(10) 0.0191(5) Uani 1 1 d .
C24 C 0.13256(12) 0.5839(3) 0.05527(10) 0.0205(5) Uani 1 1 d .
C12 C 0.10090(12) 0.0647(3) 0.01310(11) 0.0281(6) Uani 1 1 d .
H12A H 0.1045 0.1530 0.0341 0.042 Uiso 1 1 calc R
H12B H 0.0931 -0.0171 0.0336 0.042 Uiso 1 1 calc R
H12C H 0.0677 0.0747 -0.0196 0.042 Uiso 1 1 calc R
C6 C 0.22788(11) 0.1435(3) 0.08650(10) 0.0165(5) Uani 1 1 d .
C7 C 0.36929(12) 0.0050(3) 0.19381(10) 0.0221(6) Uani 1 1 d .
C27 C 0.04859(13) 0.5921(3) -0.04447(11) 0.0252(6) Uani 1 1 d .
C1 C 0.27720(11) 0.1356(3) 0.13248(10) 0.0173(5) Uani 1 1 d .
C2 C 0.31315(11) 0.0104(3) 0.14556(10) 0.0190(5) Uani 1 1 d .
C19 C 0.31397(12) 0.5383(3) 0.23489(10) 0.0200(5) Uani 1 1 d .
C3 C 0.29582(12) -0.1044(3) 0.11026(10) 0.0216(6) Uani 1 1 d .
H3A H 0.3178 -0.1918 0.1177 0.026 Uiso 1 1 calc R
C5 C 0.21182(11) 0.0273(3) 0.05050(10) 0.0178(5) Uani 1 1 d .
C17 C 0.41252(13) 0.4389(3) 0.27215(11) 0.0276(6) Uani 1 1 d .
H17A H 0.4471 0.3932 0.2676 0.033 Uiso 1 1 calc R
C14 C 0.15263(14) -0.0998(3) -0.03382(11) 0.0286(6) Uani 1 1 d .
H14A H 0.1896 -0.1180 -0.0431 0.043 Uiso 1 1 calc R
H14B H 0.1192 -0.0887 -0.0662 0.043 Uiso 1 1 calc R
H14C H 0.1446 -0.1811 -0.0132 0.043 Uiso 1 1 calc R
C16 C 0.41031(13) 0.4752(3) 0.32251(11) 0.0271(6) Uani 1 1 d .
C9 C 0.41489(12) 0.1170(3) 0.18639(11) 0.0265(6) Uani 1 1 d .
H9A H 0.3967 0.2131 0.1825 0.040 Uiso 1 1 calc R
H9B H 0.4264 0.0934 0.1546 0.040 Uiso 1 1 calc R
H9C H 0.4505 0.1156 0.2173 0.040 Uiso 1 1 calc R
C29 C 0.14485(12) 0.5182(3) 0.01187(10) 0.0222(6) Uani 1 1 d .
H29A H 0.1821 0.4707 0.0164 0.027 Uiso 1 1 calc R
C13 C 0.17185(12) 0.1619(3) -0.03497(10) 0.0233(6) Uani 1 1 d .
H13A H 0.1768 0.2524 -0.0150 0.035 Uiso 1 1 calc R
H13B H 0.1380 0.1708 -0.0672 0.035 Uiso 1 1 calc R
H13C H 0.2085 0.1412 -0.0445 0.035 Uiso 1 1 calc R
C8 C 0.35372(13) 0.0368(3) 0.24524(11) 0.0300(7) Uani 1 1 d .
H8A H 0.3341 0.1310 0.2425 0.045 Uiso 1 1 calc R
H8B H 0.3905 0.0376 0.2750 0.045 Uiso 1 1 calc R
H8C H 0.3266 -0.0379 0.2510 0.045 Uiso 1 1 calc R
C18 C 0.36424(12) 0.4695(3) 0.22872(11) 0.0247(6) Uani 1 1 d .
H18A H 0.3655 0.4432 0.1943 0.030 Uiso 1 1 calc R
C21 C 0.36087(13) 0.5482(3) 0.32888(11) 0.0258(6) Uani 1 1 d .
H21A H 0.3602 0.5764 0.3632 0.031 Uiso 1 1 calc R
C25 C 0.07784(13) 0.6523(3) 0.04813(11) 0.0257(6) Uani 1 1 d .
H25A H 0.0691 0.6965 0.0774 0.031 Uiso 1 1 calc R
C22 C 0.23327(13) 0.6833(3) 0.18368(11) 0.0250(6) Uani 1 1 d .
H22A H 0.2425 0.7579 0.2094 0.030 Uiso 1 1 calc R
C10 C 0.40029(13) -0.1434(3) 0.19997(12) 0.0322(7) Uani 1 1 d .
H10A H 0.3726 -0.2175 0.2050 0.048 Uiso 1 1 calc R
H10B H 0.4361 -0.1418 0.2308 0.048 Uiso 1 1 calc R
H10C H 0.4119 -0.1651 0.1681 0.048 Uiso 1 1 calc R
C15 C 0.50248(16) 0.3547(5) 0.36308(15) 0.0606(12) Uani 1 1 d .
H15A H 0.5312 0.3391 0.3981 0.091 Uiso 1 1 calc R
H15B H 0.5226 0.4034 0.3401 0.091 Uiso 1 1 calc R
H15C H 0.4868 0.2618 0.3475 0.091 Uiso 1 1 calc R
C26 C 0.03561(13) 0.6567(3) -0.00164(12) 0.0280(6) Uani 1 1 d .
H26A H -0.0018 0.7035 -0.0063 0.034 Uiso 1 1 calc R
C28 C 0.10334(13) 0.5221(3) -0.03704(11) 0.0249(6) Uani 1 1 d .
H28A H 0.1119 0.4768 -0.0662 0.030 Uiso 1 1 calc R
C30 C -0.04143(14) 0.6782(3) -0.10683(13) 0.0396(8) Uani 1 1 d .
H30A H -0.0648 0.6651 -0.1440 0.059 Uiso 1 1 calc R
H30B H -0.0291 0.7792 -0.1007 0.059 Uiso 1 1 calc R
H30C H -0.0661 0.6519 -0.0840 0.059 Uiso 1 1 calc R

loop_
_atom_site_aniso_label
_atom_site_aniso_U_11
_atom_site_aniso_U_22
_atom_site_aniso_U_33
_atom_site_aniso_U_23
_atom_site_aniso_U_13
_atom_site_aniso_U_12
Pt1 0.02071(5) 0.01356(5) 0.01681(5) -0.00051(4) 0.00734(4) 0.00082(4)
O2 0.0212(9) 0.0144(8) 0.0174(8) -0.0007(7) 0.0042(7) 0.0023(7)
N2 0.0239(11) 0.0172(10) 0.0225(11) 0.0002(9) 0.0107(9) -0.0008(9)
N1 0.0250(12) 0.0179(11) 0.0191(11) -0.0008(8) 0.0105(9) -0.0026(9)
C20 0.0238(13) 0.0227(13) 0.0251(13) -0.0057(11) 0.0108(11) -0.0030(12)
O1 0.0213(9) 0.0153(8) 0.0200(9) -0.0017(7) 0.0047(7) 0.0018(7)
O3 0.0317(11) 0.0377(12) 0.0285(11) -0.0006(9) 0.0006(9) 0.0094(10)
C4 0.0251(14) 0.0161(12) 0.0229(13) -0.0023(10) 0.0087(11) -0.0006(11)
C23 0.0312(16) 0.0177(12) 0.0282(14) 0.0000(11) 0.0130(12) 0.0059(11)
O4 0.0301(11) 0.0528(14) 0.0271(11) -0.0104(10) 0.0012(9) 0.0091(10)
C11 0.0205(13) 0.0174(12) 0.0186(13) -0.0021(10) 0.0045(11) -0.0005(10)
C24 0.0236(13) 0.0158(11) 0.0231(13) 0.0024(11) 0.0083(11) 0.0016(11)
C12 0.0213(14) 0.0370(17) 0.0253(14) -0.0016(12) 0.0057(12) -0.0013(12)
C6 0.0186(13) 0.0132(11) 0.0191(12) 0.0023(10) 0.0079(10) 0.0014(10)
C7 0.0193(14) 0.0219(13) 0.0239(14) 0.0030(11) 0.0044(11) 0.0037(11)
C27 0.0274(14) 0.0203(13) 0.0268(14) 0.0046(12) 0.0062(12) -0.0002(12)
C1 0.0189(13) 0.0162(11) 0.0189(12) -0.0009(10) 0.0088(10) -0.0017(10)
C2 0.0184(13) 0.0192(13) 0.0208(13) 0.0026(10) 0.0080(11) -0.0016(10)
C19 0.0232(14) 0.0157(12) 0.0217(13) -0.0028(10) 0.0078(11) -0.0042(10)
C3 0.0209(13) 0.0181(13) 0.0265(14) 0.0021(10) 0.0080(11) 0.0052(10)
C5 0.0180(13) 0.0163(11) 0.0208(13) -0.0007(10) 0.0085(11) -0.0012(10)
C17 0.0233(14) 0.0308(16) 0.0310(15) -0.0103(12) 0.0115(12) 0.0006(12)
C14 0.0341(16) 0.0218(14) 0.0251(14) -0.0044(11) 0.0014(12) -0.0017(12)
C16 0.0256(15) 0.0281(14) 0.0260(15) -0.0069(12) 0.0049(12) -0.0038(12)
C9 0.0194(14) 0.0294(15) 0.0292(15) -0.0021(11) 0.0048(12) -0.0017(11)
C29 0.0248(14) 0.0177(12) 0.0253(14) 0.0019(11) 0.0092(12) 0.0035(11)
C13 0.0278(15) 0.0210(13) 0.0203(13) 0.0012(11) 0.0057(11) 0.0010(11)
C8 0.0271(16) 0.0398(17) 0.0222(14) 0.0044(12) 0.0055(12) 0.0040(13)
C18 0.0271(15) 0.0258(13) 0.0237(14) -0.0082(11) 0.0116(12) -0.0039(12)
C21 0.0286(15) 0.0295(15) 0.0217(14) -0.0079(11) 0.0111(12) -0.0029(12)
C25 0.0291(15) 0.0229(14) 0.0279(15) -0.0003(12) 0.0128(12) 0.0040(12)
C22 0.0352(16) 0.0186(13) 0.0238(14) -0.0033(11) 0.0130(13) 0.0000(12)
C10 0.0283(16) 0.0252(14) 0.0384(17) 0.0038(13) 0.0026(14) 0.0060(13)
C15 0.036(2) 0.097(3) 0.040(2) -0.016(2) -0.0021(17) 0.029(2)
C26 0.0239(15) 0.0251(14) 0.0358(16) 0.0029(13) 0.0099(13) 0.0065(12)
C28 0.0307(16) 0.0201(13) 0.0252(14) 0.0002(11) 0.0103(12) 0.0013(12)
C30 0.0336(18) 0.0389(18) 0.0389(18) 0.0060(15) -0.0010(15) 0.0078(15)

loop_
_atom_type_symbol
_atom_type_description
_atom_type_scat_dispersion_real
_atom_type_scat_dispersion_imag
_atom_type_scat_source
C C 0.0033 0.0016 'International Tables Vol C Tables 4.2.6.8 and 6.1.1.4'
H H 0.0000 0.0000 'International Tables Vol C Tables 4.2.6.8 and 6.1.1.4'
N N 0.0061 0.0033 'International Tables Vol C Tables 4.2.6.8 and 6.1.1.4'
O O 0.0106 0.0060 'International Tables Vol C Tables 4.2.6.8 and 6.1.1.4'
Pt Pt -1.7033 8.3905 'International Tables Vol C Tables 4.2.6.8 and 6.1.1.4'

loop_
_geom_angle_atom_site_label_1
_geom_angle_atom_site_label_2
_geom_angle_atom_site_label_3
_geom_angle
O2 Pt1 O1 82.07(7)
O2 Pt1 N2 99.90(8)
O1 Pt1 N2 178.01(8)
O2 Pt1 N1 177.04(8)
O1 Pt1 N1 99.23(8)
N2 Pt1 N1 78.80(9)
C6 O2 Pt1 112.91(14)
C23 N2 C24 119.1(2)
C23 N2 Pt1 115.46(18)
C24 N2 Pt1 125.40(16)
C22 N1 C19 120.9(2)
C22 N1 Pt1 115.43(18)
C19 N1 Pt1 123.53(16)
C21 C20 C19 119.9(3)
C21 C20 H20A 120.1
C19 C20 H20A 120.1
C1 O1 Pt1 113.19(14)
C27 O3 C30 117.8(2)
C5 C4 C3 123.1(2)
C5 C4 H4A 118.5
C3 C4 H4A 118.5
N2 C23 C22 115.2(2)
N2 C23 H23A 122.4
C22 C23 H23A 122.4
C16 O4 C15 116.7(2)
C5 C11 C13 109.6(2)
C5 C11 C14 111.6(2)
C13 C11 C14 107.1(2)
C5 C11 C12 109.4(2)
C13 C11 C12 110.9(2)
C14 C11 C12 108.3(2)
C25 C24 C29 119.3(2)
C25 C24 N2 122.1(2)
C29 C24 N2 118.6(2)
C11 C12 H12A 109.5
C11 C12 H12B 109.5
H12A C12 H12B 109.5
C11 C12 H12C 109.5
H12A C12 H12C 109.5
H12B C12 H12C 109.5
O2 C6 C1 116.1(2)
O2 C6 C5 122.0(2)
C1 C6 C5 121.9(2)
C8 C7 C2 111.2(2)
C8 C7 C9 109.6(2)
C2 C7 C9 108.9(2)
C8 C7 C10 107.7(2)
C2 C7 C10 112.1(2)
C9 C7 C10 107.2(2)
O3 C27 C26 124.7(3)
O3 C27 C28 115.6(2)
C26 C27 C28 119.8(3)
O1 C1 C6 115.6(2)
O1 C1 C2 122.5(2)
C6 C1 C2 121.9(2)
C3 C2 C1 115.4(2)
C3 C2 C7 122.6(2)
C1 C2 C7 121.9(2)
C18 C19 C20 119.6(3)
C18 C19 N1 118.9(2)
C20 C19 N1 121.5(2)
C2 C3 C4 122.4(2)
C2 C3 H3A 118.8
C4 C3 H3A 118.8
C4 C5 C6 115.3(2)
C4 C5 C11 123.0(2)
C6 C5 C11 121.6(2)
C18 C17 C16 119.7(3)
C18 C17 H17A 120.2
C16 C17 H17A 120.2
C11 C14 H14A 109.5
C11 C14 H14B 109.5
H14A C14 H14B 109.5
C11 C14 H14C 109.5
H14A C14 H14C 109.5
H14B C14 H14C 109.5
O4 C16 C17 124.2(3)
O4 C16 C21 115.7(2)
C17 C16 C21 120.1(3)
C7 C9 H9A 109.5
C7 C9 H9B 109.5
H9A C9 H9B 109.5
C7 C9 H9C 109.5
H9A C9 H9C 109.5
H9B C9 H9C 109.5
C28 C29 C24 120.2(3)
C28 C29 H29A 119.9
C24 C29 H29A 119.9
C11 C13 H13A 109.5
C11 C13 H13B 109.5
H13A C13 H13B 109.5
C11 C13 H13C 109.5
H13A C13 H13C 109.5
H13B C13 H13C 109.5
C7 C8 H8A 109.5
C7 C8 H8B 109.5
H8A C8 H8B 109.5
C7 C8 H8C 109.5
H8A C8 H8C 109.5
H8B C8 H8C 109.5
C17 C18 C19 120.5(2)
C17 C18 H18A 119.7
C19 C18 H18A 119.7
C20 C21 C16 120.2(3)
C20 C21 H21A 119.9
C16 C21 H21A 119.9
C24 C25 C26 120.6(3)
C24 C25 H25A 119.7
C26 C25 H25A 119.7
N1 C22 C23 114.8(2)
N1 C22 H22A 122.6
C23 C22 H22A 122.6
C7 C10 H10A 109.5
C7 C10 H10B 109.5
H10A C10 H10B 109.5
C7 C10 H10C 109.5
H10A C10 H10C 109.5
H10B C10 H10C 109.5
O4 C15 H15A 109.5
O4 C15 H15B 109.5
H15A C15 H15B 109.5
O4 C15 H15C 109.5
H15A C15 H15C 109.5
H15B C15 H15C 109.5
C27 C26 C25 119.5(3)
C27 C26 H26A 120.2
C25 C26 H26A 120.2
C29 C28 C27 120.6(3)
C29 C28 H28A 119.7
C27 C28 H28A 119.7
O3 C30 H30A 109.5
O3 C30 H30B 109.5
H30A C30 H30B 109.5
O3 C30 H30C 109.5
H30A C30 H30C 109.5
H30B C30 H30C 109.5

loop_
_geom_bond_atom_site_label_1
_geom_bond_atom_site_label_2
_geom_bond_distance
Pt1 O2 1.9741(16)
Pt1 O1 1.9748(17)
Pt1 N2 1.990(2)
Pt1 N1 1.992(2)
O2 C6 1.359(3)
N2 C23 1.311(3)
N2 C24 1.428(3)
N1 C22 1.315(3)
N1 C19 1.427(3)
C20 C21 1.378(4)
C20 C19 1.400(3)
C20 H20A 0.9500
O1 C1 1.359(3)
O3 C27 1.369(3)
O3 C30 1.426(3)
C4 C5 1.390(3)
C4 C3 1.399(4)
C4 H4A 0.9500
C23 C22 1.417(4)
C23 H23A 0.9500
O4 C16 1.371(3)
O4 C15 1.428(4)
C11 C5 1.535(4)
C11 C13 1.537(4)
C11 C14 1.537(3)
C11 C12 1.539(4)
C24 C25 1.389(4)
C24 C29 1.402(4)
C12 H12A 0.9800
C12 H12B 0.9800
C12 H12C 0.9800
C6 C1 1.409(3)
C6 C5 1.415(3)
C7 C8 1.536(4)
C7 C2 1.537(4)
C7 C9 1.541(4)
C7 C10 1.542(4)
C27 C26 1.392(4)
C27 C28 1.395(4)
C1 C2 1.415(3)
C2 C3 1.396(3)
C19 C18 1.387(4)
C3 H3A 0.9500
C17 C18 1.381(4)
C17 C16 1.389(4)
C17 H17A 0.9500
C14 H14A 0.9800
C14 H14B 0.9800
C14 H14C 0.9800
C16 C21 1.391(4)
C9 H9A 0.9800
C9 H9B 0.9800
C9 H9C 0.9800
C29 C28 1.369(4)
C29 H29A 0.9500
C13 H13A 0.9800
C13 H13B 0.9800
C13 H13C 0.9800
C8 H8A 0.9800
C8 H8B 0.9800
C8 H8C 0.9800
C18 H18A 0.9500
C21 H21A 0.9500
C25 C26 1.393(4)
C25 H25A 0.9500
C22 H22A 0.9500
C10 H10A 0.9800
C10 H10B 0.9800
C10 H10C 0.9800
C15 H15A 0.9800
C15 H15B 0.9800
C15 H15C 0.9800
C26 H26A 0.9500
C28 H28A 0.9500
C30 H30A 0.9800
C30 H30B 0.9800
C30 H30C 0.9800

loop_
_geom_torsion_atom_site_label_1
_geom_torsion_atom_site_label_2
_geom_torsion_atom_site_label_3
_geom_torsion_atom_site_label_4
_geom_torsion
O1 Pt1 O2 C6 -3.73(15)
N2 Pt1 O2 C6 176.55(16)
N1 Pt1 O2 C6 -119.8(14)
O2 Pt1 N2 C23 173.39(19)
O1 Pt1 N2 C23 1(2)
N1 Pt1 N2 C23 -3.90(19)
O2 Pt1 N2 C24 -8.2(2)
O1 Pt1 N2 C24 180(100)
N1 Pt1 N2 C24 174.5(2)
O2 Pt1 N1 C22 -59.3(15)
O1 Pt1 N1 C22 -174.96(18)
N2 Pt1 N1 C22 4.86(19)
O2 Pt1 N1 C19 116.4(14)
O1 Pt1 N1 C19 0.8(2)
N2 Pt1 N1 C19 -179.4(2)
O2 Pt1 O1 C1 3.46(16)
N2 Pt1 O1 C1 176(7)
N1 Pt1 O1 C1 -179.23(16)
C24 N2 C23 C22 -176.1(2)
Pt1 N2 C23 C22 2.4(3)
C23 N2 C24 C25 -37.7(4)
Pt1 N2 C24 C25 143.9(2)
C23 N2 C24 C29 141.4(3)
Pt1 N2 C24 C29 -36.9(3)
Pt1 O2 C6 C1 3.4(3)
Pt1 O2 C6 C5 -176.77(19)
C30 O3 C27 C26 11.8(4)
C30 O3 C27 C28 -169.6(3)
Pt1 O1 C1 C6 -2.6(3)
Pt1 O1 C1 C2 177.65(18)
O2 C6 C1 O1 -0.5(3)
C5 C6 C1 O1 179.6(2)
O2 C6 C1 C2 179.2(2)
C5 C6 C1 C2 -0.6(4)
O1 C1 C2 C3 178.8(2)
C6 C1 C2 C3 -0.9(4)
O1 C1 C2 C7 -4.2(4)
C6 C1 C2 C7 176.1(2)
C8 C7 C2 C3 -124.6(3)
C9 C7 C2 C3 114.5(3)
C10 C7 C2 C3 -3.9(4)
C8 C7 C2 C1 58.7(3)
C9 C7 C2 C1 -62.2(3)
C10 C7 C2 C1 179.3(2)
C21 C20 C19 C18 -1.8(4)
C21 C20 C19 N1 176.9(2)
C22 N1 C19 C18 -140.8(3)
Pt1 N1 C19 C18 43.7(3)
C22 N1 C19 C20 40.6(4)
Pt1 N1 C19 C20 -134.9(2)
C1 C2 C3 C4 1.6(4)
C7 C2 C3 C4 -175.3(2)
C5 C4 C3 C2 -1.0(4)
C3 C4 C5 C6 -0.6(4)
C3 C4 C5 C11 178.1(2)
O2 C6 C5 C4 -178.5(2)
C1 C6 C5 C4 1.3(4)
O2 C6 C5 C11 2.8(4)
C1 C6 C5 C11 -177.4(2)
C13 C11 C5 C4 -119.0(3)
C14 C11 C5 C4 -0.5(4)
C12 C11 C5 C4 119.3(3)
C13 C11 C5 C6 59.7(3)
C14 C11 C5 C6 178.1(2)
C12 C11 C5 C6 -62.1(3)
C15 O4 C16 C17 -5.2(5)
C15 O4 C16 C21 173.9(3)
C18 C17 C16 O4 176.0(3)
C18 C17 C16 C21 -3.0(4)
C25 C24 C29 C28 0.3(4)
N2 C24 C29 C28 -178.8(2)
C16 C17 C18 C19 1.0(4)
C20 C19 C18 C17 1.3(4)
N1 C19 C18 C17 -177.3(2)
C19 C20 C21 C16 -0.2(4)
O4 C16 C21 C20 -176.5(2)
C17 C16 C21 C20 2.6(4)
C29 C24 C25 C26 -0.5(4)
N2 C24 C25 C26 178.7(2)
C19 N1 C22 C23 179.1(2)
Pt1 N1 C22 C23 -5.0(3)
N2 C23 C22 N1 1.7(4)
O3 C27 C26 C25 179.4(3)
C28 C27 C26 C25 0.8(4)
C24 C25 C26 C27 -0.1(4)
C24 C29 C28 C27 0.4(4)
O3 C27 C28 C29 -179.7(2)
C26 C27 C28 C29 -0.9(4)
